data_4332878
loop_
_publ_author_name
'Melton, Darren L.'
'VanDerveer, Donald G.'
'Hancock, Robert D.'

_publ_section_title
;
 Complexes of Greatly Enhanced Thermodynamic Stability and Metal Ion
 Size-Based Selectivity, Formed by the Highly Preorganized Non-Macrocyclic
 Ligand 1,10-Phenanthroline-2,9-dicarboxylic Acid. A Thermodynamic and
 Crystallographic Study
;
_journal_issue 23
_journal_name_full 'Inorganic Chemistry'
_journal_page_first 9306
_journal_page_last 9314
_journal_paper_doi 10.1021/ic061010p
_journal_volume 45
_journal_year 2006
_chemical_formula_sum 'C14 H6 Ca N2 O8'
_chemical_formula_weight 370.29
_chemical_name_systematic
; 
 ? 
;
_space_group_IT_number 43
_symmetry_cell_setting orthorhombic
_symmetry_space_group_name_Hall 'F 2 -2d'
_symmetry_space_group_name_H-M 'F d d 2'
_atom_sites_solution_hydrogens geom
_atom_sites_solution_primary direct
_atom_sites_solution_secondary difmap
_audit_creation_method SHELXL-97
_cell_angle_alpha 90.00
_cell_angle_beta 90.00
_cell_angle_gamma 90.00
_cell_formula_units_Z 16
_cell_length_a 44.007(9)
_cell_length_b 18.945(4)
_cell_length_c 7.2446(14)
_cell_measurement_temperature 183(2)
_cell_volume 6040(2)
_computing_cell_refinement 'Bruker XSCANS'
_computing_data_collection 'Bruker XSCANS'
_computing_data_reduction 'Bruker SHELXTL'
_computing_molecular_graphics 'Bruker SHELXTL'
_computing_publication_material 'Bruker SHELXTL'
_computing_structure_refinement 'SHELXL-97 (Sheldrick, 1997)'
_computing_structure_solution 'SHELXS-97 (Sheldrick, 1990)'
_diffrn_ambient_temperature 183(2)
_diffrn_measured_fraction_theta_full 0.997
_diffrn_measured_fraction_theta_max 0.997
_diffrn_measurement_device_type 'Bruker P4'
_diffrn_measurement_method '\w scans'
_diffrn_radiation_monochromator graphite
_diffrn_radiation_source 'fine-focus sealed tube'
_diffrn_radiation_type MoK\a
_diffrn_radiation_wavelength 0.71073
_diffrn_reflns_av_R_equivalents 0.1532
_diffrn_reflns_av_sigmaI/netI 0.1467
_diffrn_reflns_limit_h_max 52
_diffrn_reflns_limit_h_min -51
_diffrn_reflns_limit_k_max 21
_diffrn_reflns_limit_k_min -22
_diffrn_reflns_limit_l_max 8
_diffrn_reflns_limit_l_min -8
_diffrn_reflns_number 7199
_diffrn_reflns_theta_full 25.00
_diffrn_reflns_theta_max 25.00
_diffrn_reflns_theta_min 2.34
_exptl_absorpt_coefficient_mu 0.465
_exptl_absorpt_correction_T_max 0.9862
_exptl_absorpt_correction_T_min 0.9128
_exptl_absorpt_correction_type none
_exptl_crystal_density_diffrn 1.629
_exptl_crystal_density_method 'not measured'
_exptl_crystal_F_000 3008
_exptl_crystal_size_max 0.20
_exptl_crystal_size_mid 0.03
_exptl_crystal_size_min 0.03
_refine_diff_density_max 0.570
_refine_diff_density_min -0.409
_refine_diff_density_rms 0.107
_refine_ls_abs_structure_details 'Flack H D (1983), Acta Cryst. A39, 876-881'
_refine_ls_abs_structure_Flack 0.56(12)
_refine_ls_extinction_method none
_refine_ls_goodness_of_fit_ref 0.999
_refine_ls_hydrogen_treatment mixed
_refine_ls_matrix_type full
_refine_ls_number_parameters 235
_refine_ls_number_reflns 2629
_refine_ls_number_restraints 1
_refine_ls_restrained_S_all 0.999
_refine_ls_R_factor_all 0.1367
_refine_ls_R_factor_gt 0.0882
_refine_ls_shift/su_max 0.000
_refine_ls_shift/su_mean 0.000
_refine_ls_structure_factor_coef Fsqd
_refine_ls_weighting_details 'calc w=1/[\s^2^(Fo^2^)+(0.1048P)^2^+0.0000P] where P=(Fo^2^+2Fc^2^)/3'
_refine_ls_weighting_scheme calc
_refine_ls_wR_factor_gt 0.1937
_refine_ls_wR_factor_ref 0.2193
_reflns_number_gt 1669
_reflns_number_total 2629
_reflns_threshold_expression >2sigma(I)
_cod_data_source_file ic061010psup1.cif
_cod_data_source_block ca_pda
_cod_depositor_comments
;
The following automatic conversions were performed:

'_symmetry_cell_setting' value 'Orthorhombic' changed to
'orthorhombic' according to
/home/saulius/struct/CIF-dictionaries/cif_core.dic dictionary named
'cif_core.dic' version 2.4.2 from 2011-04-26.

Automatic conversion script
Id: cif_fix_values 1891 2012-01-12 08:04:46Z andrius 
;
_cod_original_sg_symbol_H-M Fdd2
_cod_database_code 4332878

loop_
_symmetry_equiv_pos_as_xyz
'x, y, z'
'-x, -y, z'
'-x+1/4, y+1/4, z+1/4'
'x+3/4, -y+3/4, z+1/4'
'x, y+1/2, z+1/2'
'-x, -y+1/2, z+1/2'
'-x+1/4, y+3/4, z+3/4'
'x+3/4, -y+5/4, z+3/4'
'x+1/2, y, z+1/2'
'-x+1/2, -y, z+1/2'
'-x+3/4, y+1/4, z+3/4'
'x+5/4, -y+3/4, z+3/4'
'x+1/2, y+1/2, z'
'-x+1/2, -y+1/2, z'
'-x+3/4, y+3/4, z+1/4'
'x+5/4, -y+5/4, z+1/4'

loop_
_atom_site_label
_atom_site_type_symbol
_atom_site_fract_x
_atom_site_fract_y
_atom_site_fract_z
_atom_site_U_iso_or_equiv
_atom_site_adp_type
_atom_site_occupancy
_atom_site_symmetry_multiplicity
_atom_site_calc_flag
_atom_site_refinement_flags
Ca1 Ca -0.03195(4) 0.29405(11) 0.8104(3) 0.0331(5) Uani 1 1 d .
O1 O 0.04062(15) 0.1408(4) 0.0201(9) 0.0427(18) Uani 1 1 d .
O8A O 0.0037(3) 0.4259(9) 0.317(2) 0.043(4) Uani 0.50 1 d P
O8B O 0.0086(3) 0.4365(8) 0.452(2) 0.050(4) Uani 0.50 1 d P
O2 O 0.07088(16) 0.0996(4) -0.2017(10) 0.0441(17) Uani 1 1 d .
O3 O 0.01462(14) 0.2651(3) 0.5940(12) 0.0446(19) Uani 1 1 d .
O7 O 0.0136(3) 0.4757(8) 0.831(2) 0.055(4) Uani 0.50 1 d P
O5 O -0.03964(17) 0.1748(5) 0.7047(12) 0.059(2) Uani 1 1 d .
O6 O -0.03441(14) 0.3969(3) 1.0000(9) 0.0360(16) Uani 1 1 d .
O4 O 0.02297(14) 0.3303(3) 0.8440(10) 0.0379(17) Uani 1 1 d .
N1 N 0.08706(18) 0.1849(4) 0.2169(10) 0.0310(18) Uani 1 1 d .
N2 N 0.07312(14) 0.2498(4) 0.5310(9) 0.0244(15) Uani 1 1 d .
C1 C 0.0662(2) 0.1277(5) -0.0524(14) 0.034(2) Uani 1 1 d .
C2 C 0.0939(2) 0.1525(4) 0.0583(12) 0.030(2) Uani 1 1 d .
C3 C 0.1230(2) 0.1424(6) -0.0035(14) 0.038(2) Uani 1 1 d .
H3 H 0.1266 0.1201 -0.1205 0.045 Uiso 1 1 calc R
C4 C 0.1471(2) 0.1648(5) 0.1047(13) 0.035(2) Uani 1 1 d .
H4 H 0.1676 0.1579 0.0625 0.042 Uiso 1 1 calc R
C5 C 0.14177(19) 0.1975(5) 0.2754(11) 0.0249(19) Uani 1 1 d .
C6 C 0.1649(2) 0.2220(5) 0.3951(14) 0.036(2) Uani 1 1 d .
H6 H 0.1859 0.2174 0.3601 0.044 Uiso 1 1 calc R
C7 C 0.15745(19) 0.2526(4) 0.5617(12) 0.0285(19) Uani 1 1 d .
H7 H 0.1733 0.2668 0.6445 0.034 Uiso 1 1 calc R
C8 C 0.1267(2) 0.2635(5) 0.6131(12) 0.028(2) Uani 1 1 d .
C9 C 0.1181(2) 0.2964(5) 0.7758(13) 0.034(2) Uani 1 1 d .
H9 H 0.1332 0.3114 0.8630 0.041 Uiso 1 1 calc R
C10 C 0.08730(17) 0.3076(5) 0.8123(15) 0.029(2) Uani 1 1 d .
H10 H 0.0810 0.3320 0.9218 0.035 Uiso 1 1 calc R
C11 C 0.0661(2) 0.2827(5) 0.6872(13) 0.032(2) Uani 1 1 d .
C12 C 0.1032(2) 0.2409(5) 0.4971(13) 0.031(2) Uani 1 1 d .
C13 C 0.11067(19) 0.2062(5) 0.3194(15) 0.0315(19) Uani 1 1 d .
C14 C 0.0316(2) 0.2948(6) 0.7109(15) 0.042(3) Uani 1 1 d .

loop_
_atom_site_aniso_label
_atom_site_aniso_U_11
_atom_site_aniso_U_22
_atom_site_aniso_U_33
_atom_site_aniso_U_23
_atom_site_aniso_U_13
_atom_site_aniso_U_12
Ca1 0.0333(9) 0.0266(9) 0.0393(10) -0.0042(10) 0.0050(10) -0.0023(8)
O1 0.039(4) 0.047(5) 0.042(4) 0.002(3) -0.011(3) 0.002(3)
O8A 0.045(8) 0.049(10) 0.035(7) 0.013(8) 0.009(8) -0.009(6)
O8B 0.050(9) 0.038(10) 0.063(11) 0.017(9) 0.008(9) -0.001(7)
O2 0.054(4) 0.040(4) 0.038(4) -0.011(4) -0.010(4) 0.007(3)
O3 0.023(3) 0.022(3) 0.089(6) -0.011(4) 0.004(4) -0.002(3)
O7 0.066(10) 0.058(11) 0.041(7) -0.004(8) 0.022(7) -0.031(8)
O5 0.044(4) 0.050(5) 0.082(6) -0.026(5) 0.022(4) -0.016(4)
O6 0.037(3) 0.031(4) 0.040(4) 0.001(3) -0.003(3) 0.003(3)
O4 0.041(4) 0.022(4) 0.050(4) -0.010(3) 0.022(3) 0.001(3)
N1 0.044(4) 0.013(4) 0.036(4) -0.003(3) -0.005(4) -0.002(3)
N2 0.032(4) 0.013(4) 0.027(4) 0.007(3) 0.009(3) 0.001(3)
C1 0.047(6) 0.009(5) 0.045(6) 0.006(4) -0.011(5) -0.002(4)
C2 0.043(5) 0.023(5) 0.023(4) 0.009(4) -0.012(4) -0.004(4)
C3 0.038(5) 0.042(7) 0.033(5) 0.001(5) -0.006(4) 0.008(4)
C4 0.041(5) 0.029(6) 0.034(5) 0.009(4) 0.001(4) 0.012(4)
C5 0.033(4) 0.018(4) 0.024(5) 0.003(4) 0.003(4) 0.005(4)
C6 0.030(5) 0.030(6) 0.049(6) 0.001(4) -0.002(4) -0.002(4)
C7 0.041(5) 0.017(5) 0.027(4) -0.003(4) -0.001(5) 0.003(4)
C8 0.036(5) 0.022(5) 0.025(4) -0.001(4) -0.006(4) -0.001(4)
C9 0.044(5) 0.022(5) 0.036(6) 0.010(4) -0.007(4) -0.001(4)
C10 0.025(4) 0.027(5) 0.035(4) 0.002(5) -0.004(5) -0.005(4)
C11 0.034(5) 0.029(5) 0.033(5) 0.016(4) 0.008(4) 0.000(4)
C12 0.040(5) 0.016(5) 0.037(5) 0.000(4) 0.006(4) 0.005(4)
C13 0.038(4) 0.023(4) 0.034(5) 0.008(4) -0.005(5) 0.001(4)
C14 0.034(5) 0.036(6) 0.055(7) 0.014(6) 0.003(5) -0.008(5)

loop_
_atom_type_symbol
_atom_type_description
_atom_type_scat_dispersion_real
_atom_type_scat_dispersion_imag
_atom_type_scat_source
C C 0.0033 0.0016 'International Tables Vol C Tables 4.2.6.8 and 6.1.1.4'
H H 0.0000 0.0000 'International Tables Vol C Tables 4.2.6.8 and 6.1.1.4'
Ca Ca 0.2262 0.3064 'International Tables Vol C Tables 4.2.6.8 and 6.1.1.4'
N N 0.0061 0.0033 'International Tables Vol C Tables 4.2.6.8 and 6.1.1.4'
O O 0.0106 0.0060 'International Tables Vol C Tables 4.2.6.8 and 6.1.1.4'

loop_
_geom_angle_atom_site_label_1
_geom_angle_atom_site_label_2
_geom_angle_atom_site_label_3
_geom_angle
_geom_angle_site_symmetry_1
_geom_angle_site_symmetry_3
O6 Ca1 O5 160.4(3) . .
O6 Ca1 O3 84.6(2) . 6
O5 Ca1 O3 83.2(3) . 6
O6 Ca1 O1 94.3(2) . 6
O5 Ca1 O1 100.2(3) . 6
O3 Ca1 O1 170.7(2) 6 6
O6 Ca1 O4 76.5(2) . .
O5 Ca1 O4 114.8(2) . .
O3 Ca1 O4 75.3(2) 6 .
O1 Ca1 O4 95.4(2) 6 .
O6 Ca1 N1 89.0(2) . 6
O5 Ca1 N1 85.9(3) . 6
O3 Ca1 N1 126.0(2) 6 6
O1 Ca1 N1 63.1(2) 6 6
O4 Ca1 N1 153.4(2) . 6
O6 Ca1 N2 82.7(2) . 6
O5 Ca1 N2 78.1(3) . 6
O3 Ca1 N2 63.2(2) 6 6
O1 Ca1 N2 125.9(2) 6 6
O4 Ca1 N2 135.0(2) . 6
N1 Ca1 N2 62.8(2) 6 6
O6 Ca1 O3 123.2(2) . .
O5 Ca1 O3 74.1(2) . .
O3 Ca1 O3 99.25(10) 6 .
O1 Ca1 O3 73.6(2) 6 .
O4 Ca1 O3 50.9(2) . .
N1 Ca1 O3 127.8(3) 6 .
N2 Ca1 O3 148.8(2) 6 .
O6 Ca1 C14 100.6(3) . .
O5 Ca1 C14 93.5(3) . .
O3 Ca1 C14 84.9(3) 6 .
O1 Ca1 C14 86.2(3) 6 .
O4 Ca1 C14 25.2(3) . .
N1 Ca1 C14 148.7(3) 6 .
N2 Ca1 C14 147.6(3) 6 .
O3 Ca1 C14 25.9(3) . .
C1 O1 Ca1 126.1(6) . 6_554
C14 O3 Ca1 125.3(6) . 6_554
C14 O3 Ca1 88.3(7) . .
Ca1 O3 Ca1 146.2(3) 6_554 .
C14 O4 Ca1 94.2(6) . .
C2 N1 C13 116.2(8) . .
C2 N1 Ca1 120.9(6) . 6_554
C13 N1 Ca1 122.9(6) . 6_554
C11 N2 C12 116.0(8) . .
C11 N2 Ca1 121.4(6) . 6_554
C12 N2 Ca1 122.6(6) . 6_554
O2 C1 O1 127.1(9) . .
O2 C1 C2 117.4(9) . .
O1 C1 C2 115.4(8) . .
N1 C2 C3 123.7(9) . .
N1 C2 C1 114.3(8) . .
C3 C2 C1 122.0(9) . .
C2 C3 C4 119.2(9) . .
C3 C4 C5 120.4(9) . .
C4 C5 C13 114.3(8) . .
C4 C5 C6 124.4(8) . .
C13 C5 C6 121.3(8) . .
C7 C6 C5 120.2(8) . .
C6 C7 C8 121.2(8) . .
C9 C8 C12 116.4(8) . .
C9 C8 C7 123.3(8) . .
C12 C8 C7 120.2(8) . .
C8 C9 C10 119.6(9) . .
C11 C10 C9 118.6(9) . .
N2 C11 C10 124.3(9) . .
N2 C11 C14 113.0(9) . .
C10 C11 C14 122.6(9) . .
N2 C12 C8 125.1(8) . .
N2 C12 C13 115.4(8) . .
C8 C12 C13 119.5(8) . .
N1 C13 C5 126.1(9) . .
N1 C13 C12 116.3(8) . .
C5 C13 C12 117.5(8) . .
O4 C14 O3 125.6(10) . .
O4 C14 C11 118.1(10) . .
O3 C14 C11 116.3(10) . .
O4 C14 Ca1 60.6(5) . .
O3 C14 Ca1 65.8(5) . .
C11 C14 Ca1 168.1(7) . .

loop_
_geom_bond_atom_site_label_1
_geom_bond_atom_site_label_2
_geom_bond_distance
_geom_bond_site_symmetry_2
Ca1 O6 2.387(7) .
Ca1 O5 2.410(8) .
Ca1 O3 2.462(8) 6
Ca1 O1 2.468(7) 6
Ca1 O4 2.524(7) .
Ca1 N1 2.550(8) 6
Ca1 N2 2.555(7) 6
Ca1 O3 2.638(7) .
Ca1 C14 2.890(10) .
O1 C1 1.265(12) .
O1 Ca1 2.468(7) 6_554
O8A O8B 1.025(19) .
O2 C1 1.223(12) .
O3 C14 1.263(13) .
O3 Ca1 2.462(8) 6_554
O7 O7 1.51(3) 2_565
O4 C14 1.236(13) .
N1 C2 1.337(12) .
N1 C13 1.340(12) .
N1 Ca1 2.550(8) 6_554
N2 C11 1.328(11) .
N2 C12 1.357(11) .
N2 Ca1 2.555(7) 6_554
C1 C2 1.534(12) .
C2 C3 1.370(13) .
C3 C4 1.386(13) .
C4 C5 1.402(12) .
C5 C13 1.415(12) .
C5 C6 1.417(13) .
C6 C7 1.379(13) .
C7 C8 1.417(12) .
C8 C9 1.387(13) .
C8 C12 1.400(13) .
C9 C10 1.398(12) .
C10 C11 1.382(13) .
C11 C14 1.545(13) .
C12 C13 1.482(14) .
